data_2243850
loop_
_publ_author_name
'Ndiolene, Adrienne'
'Diop, Tidiane'
'Boye, Mouhamadou Semb\`ene'
'Diasse-Sarr, Aminata'
'Englert, Ulli'

_publ_section_title
;
 A new organic--inorganic compound, ethylenediammonium
 hexachloridostannate(IV) <i>p</i>-anisaldehyde disolvate
;
_journal_coeditor_code CQ2042
_journal_issue 7
_journal_name_full 'Acta Crystallographica Section E'
_journal_page_first 696
_journal_page_last 699
_journal_paper_doi 10.1107/S205698902100579X
_journal_volume 77
_journal_year 2021
_chemical_formula_iupac '(C2 H10 N2) [Sn Cl6], 2C8 H8 O2'
_chemical_formula_moiety 'C2 H10 N2 2+, Cl6 Sn 4-, 2(C8 H8 O2)'
_chemical_formula_sum 'C18 H26 Cl6 N2 O4 Sn'
_chemical_formula_weight 665.80
_chemical_name_common
;
Ethylenediammonium hexachloridostannate(IV) <i>p</i>-anisaldehyde disolvate
;
_chemical_name_systematic
;
Ethane-1,2-diaminium hexachloridostannate(IV)--4-methoxybenzaldehyde (1/2)
;
_space_group_crystal_system monoclinic
_space_group_IT_number 14
_space_group_name_Hall '-P 2yn'
_space_group_name_H-M_alt 'P 1 21/n 1'
_atom_sites_solution_hydrogens mixed
_atom_sites_solution_primary dual
_audit_creation_method SHELXL-2018/3
_cell_angle_alpha 90
_cell_angle_beta 90.948(4)
_cell_angle_gamma 90
_cell_formula_units_Z 2
_cell_length_a 6.9762(12)
_cell_length_b 22.806(4)
_cell_length_c 8.0394(13)
_cell_measurement_reflns_used 4273
_cell_measurement_temperature 100(2)
_cell_measurement_theta_max 27.34
_cell_measurement_theta_min 2.69
_cell_volume 1278.9(4)
_computing_cell_refinement
;
SAINT (Bruker, 2009)
;
_computing_data_collection
;
SMART (Bruker, 2002)
;
_computing_data_reduction
;
SAINT (Bruker, 2009)
;
_computing_molecular_graphics
;
PLATON (Spek, 2020)
;
_computing_publication_material
;
<i>SHELXL2018/3 (Sheldrick, 2015b)</i>
;
_computing_structure_refinement
;
<i>SHELXL2018/3 (Sheldrick, 2015b)</i>
;
_computing_structure_solution
;
SHELXT (Sheldrick 2015a)
;
_diffrn_ambient_temperature 100(2)
_diffrn_measured_fraction_theta_full 1.000
_diffrn_measured_fraction_theta_max 0.988
_diffrn_measurement_device_type 'Bruker D8 gonimeter with APEX CCD detector'
_diffrn_measurement_method '\w scans'
_diffrn_radiation_monochromator 'multilayer optics'
_diffrn_radiation_source 'Incoatec microsource'
_diffrn_radiation_type MoK\a
_diffrn_radiation_wavelength 0.71073
_diffrn_reflns_av_R_equivalents 0.1122
_diffrn_reflns_av_unetI/netI 0.0591
_diffrn_reflns_limit_h_max 9
_diffrn_reflns_limit_h_min -9
_diffrn_reflns_limit_k_max 32
_diffrn_reflns_limit_k_min -32
_diffrn_reflns_limit_l_max 11
_diffrn_reflns_limit_l_min -11
_diffrn_reflns_number 3929
_diffrn_reflns_theta_full 25.242
_diffrn_reflns_theta_max 30.921
_diffrn_reflns_theta_min 1.786
_exptl_absorpt_coefficient_mu 1.653
_exptl_absorpt_correction_type multi-scan
_exptl_absorpt_process_details
;
(SADABS; Krause <i>et al.</i>,  2015)
;
_exptl_crystal_colour 'light yellow'
_exptl_crystal_density_diffrn 1.729
_exptl_crystal_description block
_exptl_crystal_F_000 664
_exptl_crystal_size_max 0.170
_exptl_crystal_size_mid 0.170
_exptl_crystal_size_min 0.130
_refine_diff_density_max 2.913
_refine_diff_density_min -2.694
_refine_ls_extinction_coef 0.0073(13)
_refine_ls_extinction_expression Fc^*^=kFc[1+0.001xFc^2^\l^3^/sin(2\q)]^-1/4^
_refine_ls_extinction_method
;
SHELXL-2018/3 (Sheldrick 2015b)
;
_refine_ls_goodness_of_fit_ref 1.065
_refine_ls_hydrogen_treatment mixed
_refine_ls_matrix_type full
_refine_ls_number_parameters 154
_refine_ls_number_reflns 3929
_refine_ls_number_restraints 3
_refine_ls_restrained_S_all 1.065
_refine_ls_R_factor_all 0.0774
_refine_ls_R_factor_gt 0.0616
_refine_ls_shift/su_max 0.000
_refine_ls_shift/su_mean 0.000
_refine_ls_structure_factor_coef Fsqd
_refine_ls_weighting_details 'w=1/[\s^2^(Fo^2^)+(0.0900P)^2^+3.0000P] where P=(Fo^2^+2Fc^2^)/3'
_refine_ls_weighting_scheme calc
_refine_ls_wR_factor_gt 0.1521
_refine_ls_wR_factor_ref 0.1639
_reflns_number_gt 3182
_reflns_number_total 3929
_reflns_threshold_expression 'I > 2\s(I)'
_cod_data_source_file cq2042sup1.cif
_cod_data_source_block I
_cod_original_sg_symbol_H-M 'P 21/n'
_cod_database_code 2243850
_shelx_space_group_comment
;
The symmetry employed for this shelxl refinement is uniquely defined
by the following loop, which should always be used as a source of
symmetry information in preference to the above space-group names.
They are only intended as comments.
;
_shelx_estimated_absorpt_t_min 0.766
_shelx_estimated_absorpt_t_max 0.814

loop_
_space_group_symop_operation_xyz
'x, y, z'
'-x+1/2, y+1/2, -z+1/2'
'-x, -y, -z'
'x-1/2, -y-1/2, z-1/2'

loop_
_atom_site_type_symbol
_atom_site_label
_atom_site_fract_x
_atom_site_fract_y
_atom_site_fract_z
_atom_site_U_iso_or_equiv
_atom_site_adp_type
_atom_site_calc_flag
_atom_site_occupancy
_atom_site_disorder_assembly
_atom_site_disorder_group
O O1 0.0054(6) 0.20471(16) 0.5640(5) 0.0297(8) Uani d 1 . .
O O2 0.0223(7) 0.35799(17) -0.0922(5) 0.0346(9) Uani d 1 . .
C C1 0.0073(7) 0.2253(2) 0.4064(6) 0.0216(9) Uani d 1 . .
C C2 0.0110(8) 0.1905(2) 0.2647(6) 0.0271(11) Uani d 1 . .
H H2 0.011776 0.148942 0.273751 0.032 Uiso calc 1 . .
C C3 0.0134(8) 0.2171(2) 0.1100(6) 0.0261(10) Uani d 1 . .
H H3 0.014641 0.193476 0.012738 0.031 Uiso calc 1 . .
C C4 0.0141(8) 0.2776(2) 0.0945(6) 0.0224(9) Uani d 1 . .
C C5 0.0197(8) 0.3047(2) -0.0684(7) 0.0289(11) Uani d 1 . .
H H5 0.021414 0.279678 -0.162937 0.035 Uiso calc 1 . .
C C6 0.0097(8) 0.3121(2) 0.2377(6) 0.0262(10) Uani d 1 . .
H H6 0.008962 0.353603 0.227991 0.031 Uiso calc 1 . .
C C7 0.0063(9) 0.2865(2) 0.3939(7) 0.0281(11) Uani d 1 . .
H H7 0.003288 0.310129 0.491121 0.034 Uiso calc 1 . .
C C8 0.0077(9) 0.1422(2) 0.5874(7) 0.0299(11) Uani d 1 . .
H H8A -0.104360 0.124858 0.531118 0.045 Uiso calc 1 . .
H H8B 0.003967 0.133301 0.706506 0.045 Uiso calc 1 . .
H H8C 0.124940 0.125913 0.540404 0.045 Uiso calc 1 . .
Sn Sn1 0.000000 0.000000 0.000000 0.01522(16) Uani d 1 . .
Cl Cl1 -0.23806(17) 0.07591(5) -0.03230(15) 0.0231(3) Uani d 1 . .
Cl Cl2 0.02718(18) 0.02031(5) 0.29645(13) 0.0225(3) Uani d 1 . .
Cl Cl3 0.25385(17) 0.06982(5) -0.05138(14) 0.0207(3) Uani d 1 . .
N N1 0.5008(6) 0.02942(18) 0.2818(5) 0.0209(8) Uani d 1 . .
H H1A 0.533(8) 0.0662(13) 0.313(8) 0.025 Uiso d 1 . .
H H1B 0.544(9) 0.015(3) 0.183(5) 0.025 Uiso d 1 . .
H H1C 0.372(4) 0.029(3) 0.255(8) 0.025 Uiso d 1 . .
C C9 0.5429(9) -0.0111(2) 0.4218(6) 0.0259(11) Uani d 1 . .
H H9A 0.683408 -0.014942 0.437370 0.031 Uiso calc 1 . .
H H9B 0.490162 -0.050389 0.395586 0.031 Uiso calc 1 . .

loop_
_atom_site_aniso_label
_atom_site_aniso_U_11
_atom_site_aniso_U_22
_atom_site_aniso_U_33
_atom_site_aniso_U_12
_atom_site_aniso_U_13
_atom_site_aniso_U_23
O1 0.049(2) 0.0189(17) 0.0210(17) 0.0022(16) -0.0011(16) 0.0025(13)
O2 0.052(3) 0.0207(18) 0.031(2) -0.0010(17) 0.0017(18) 0.0066(15)
C1 0.030(2) 0.016(2) 0.019(2) 0.0003(18) -0.0028(18) 0.0013(16)
C2 0.043(3) 0.014(2) 0.025(2) 0.001(2) -0.001(2) -0.0011(17)
C3 0.041(3) 0.015(2) 0.022(2) -0.001(2) 0.001(2) -0.0024(16)
C4 0.030(2) 0.017(2) 0.020(2) -0.0004(18) -0.0019(18) 0.0007(16)
C5 0.040(3) 0.022(2) 0.024(2) 0.000(2) -0.001(2) 0.0026(19)
C6 0.042(3) 0.014(2) 0.023(2) 0.000(2) -0.001(2) -0.0024(17)
C7 0.044(3) 0.016(2) 0.024(2) 0.000(2) 0.000(2) -0.0026(17)
C8 0.043(3) 0.018(2) 0.029(3) 0.003(2) -0.002(2) 0.0067(18)
Sn1 0.0197(3) 0.0131(2) 0.0128(2) -0.00059(15) -0.00159(15) 0.00193(13)
Cl1 0.0246(6) 0.0173(5) 0.0275(6) 0.0032(4) 0.0004(4) 0.0059(4)
Cl2 0.0294(6) 0.0242(6) 0.0138(5) -0.0038(5) -0.0010(4) -0.0003(4)
Cl3 0.0240(6) 0.0181(5) 0.0199(5) -0.0040(4) -0.0016(4) 0.0032(4)
N1 0.028(2) 0.0205(19) 0.0145(17) -0.0016(16) -0.0025(15) 0.0007(14)
C9 0.035(3) 0.026(2) 0.017(2) 0.007(2) 0.003(2) 0.0041(18)

loop_
_atom_type_symbol
_atom_type_description
_atom_type_scat_dispersion_real
_atom_type_scat_dispersion_imag
_atom_type_scat_source
C C 0.0033 0.0016 'International Tables Vol C Tables 4.2.6.8 and 6.1.1.4'
H H 0.0000 0.0000 'International Tables Vol C Tables 4.2.6.8 and 6.1.1.4'
Cl Cl 0.1484 0.1585 'International Tables Vol C Tables 4.2.6.8 and 6.1.1.4'
N N 0.0061 0.0033 'International Tables Vol C Tables 4.2.6.8 and 6.1.1.4'
O O 0.0106 0.0060 'International Tables Vol C Tables 4.2.6.8 and 6.1.1.4'
Sn Sn -0.6537 1.4246 'International Tables Vol C Tables 4.2.6.8 and 6.1.1.4'

loop_
_geom_angle_atom_site_label_1
_geom_angle_atom_site_label_2
_geom_angle_atom_site_label_3
_geom_angle_site_symmetry_1
_geom_angle_site_symmetry_3
_geom_angle
_geom_angle_publ_flag
C1 O1 C8 . . 117.8(4) ?
O1 C1 C2 . . 124.8(4) ?
O1 C1 C7 . . 114.4(4) ?
C2 C1 C7 . . 120.7(5) ?
C3 C2 C1 . . 119.1(4) ?
C3 C2 H2 . . 120.4 ?
C1 C2 H2 . . 120.4 ?
C2 C3 C4 . . 121.2(5) ?
C2 C3 H3 . . 119.4 ?
C4 C3 H3 . . 119.4 ?
C3 C4 C6 . . 119.1(5) ?
C3 C4 C5 . . 120.4(5) ?
C6 C4 C5 . . 120.5(5) ?
O2 C5 C4 . . 124.2(5) ?
O2 C5 H5 . . 117.9 ?
C4 C5 H5 . . 117.9 ?
C7 C6 C4 . . 120.8(4) ?
C7 C6 H6 . . 119.6 ?
C4 C6 H6 . . 119.6 ?
C6 C7 C1 . . 119.0(5) ?
C6 C7 H7 . . 120.5 ?
C1 C7 H7 . . 120.5 ?
O1 C8 H8A . . 109.5 ?
O1 C8 H8B . . 109.5 ?
H8A C8 H8B . . 109.5 ?
O1 C8 H8C . . 109.5 ?
H8A C8 H8C . . 109.5 ?
H8B C8 H8C . . 109.5 ?
Cl1 Sn1 Cl1 3 . 180.0 ?
Cl1 Sn1 Cl3 3 3 90.80(4) ?
Cl1 Sn1 Cl3 . 3 89.21(4) ?
Cl1 Sn1 Cl3 3 . 89.20(4) ?
Cl1 Sn1 Cl3 . . 90.79(4) ?
Cl3 Sn1 Cl3 3 . 180.0 ?
Cl1 Sn1 Cl2 3 3 90.64(4) ?
Cl1 Sn1 Cl2 . 3 89.36(4) ?
Cl3 Sn1 Cl2 3 3 89.80(4) ?
Cl3 Sn1 Cl2 . 3 90.20(4) ?
Cl1 Sn1 Cl2 3 . 89.36(4) ?
Cl1 Sn1 Cl2 . . 90.64(4) ?
Cl3 Sn1 Cl2 3 . 90.20(4) ?
Cl3 Sn1 Cl2 . . 89.80(4) ?
Cl2 Sn1 Cl2 3 . 180.0 ?
C9 N1 H1A . . 109(4) ?
C9 N1 H1B . . 111(4) ?
H1A N1 H1B . . 120(6) ?
C9 N1 H1C . . 110(4) ?
H1A N1 H1C . . 109(6) ?
H1B N1 H1C . . 97(6) ?
N1 C9 C9 . 3_656 110.6(5) ?
N1 C9 H9A . . 109.5 ?
C9 C9 H9A 3_656 . 109.5 ?
N1 C9 H9B . . 109.5 ?
C9 C9 H9B 3_656 . 109.5 ?
H9A C9 H9B . . 108.1 ?

loop_
_geom_bond_atom_site_label_1
_geom_bond_atom_site_label_2
_geom_bond_site_symmetry_2
_geom_bond_distance
_geom_bond_publ_flag
O1 C1 . 1.351(6) ?
O1 C8 . 1.438(6) ?
O2 C5 . 1.231(6) ?
C1 C2 . 1.390(7) ?
C1 C7 . 1.399(7) ?
C2 C3 . 1.384(7) ?
C2 H2 . 0.9500 ?
C3 C4 . 1.385(6) ?
C3 H3 . 0.9500 ?
C4 C6 . 1.395(7) ?
C4 C5 . 1.449(7) ?
C5 H5 . 0.9500 ?
C6 C7 . 1.386(7) ?
C6 H6 . 0.9500 ?
C7 H7 . 0.9500 ?
C8 H8A . 0.9800 ?
C8 H8B . 0.9800 ?
C8 H8C . 0.9800 ?
Sn1 Cl1 3 2.4100(12) ?
Sn1 Cl1 . 2.4100(12) ?
Sn1 Cl3 3 2.4220(11) ?
Sn1 Cl3 . 2.4220(11) ?
Sn1 Cl2 3 2.4322(11) ?
Sn1 Cl2 . 2.4322(11) ?
N1 C9 . 1.482(6) ?
N1 H1A . 0.902(19) ?
N1 H1B . 0.92(2) ?
N1 H1C . 0.925(19) ?
C9 C9 3_656 1.490(10) ?
C9 H9A . 0.9900 ?
C9 H9B . 0.9900 ?

loop_
_geom_hbond_atom_site_label_D
_geom_hbond_atom_site_label_H
_geom_hbond_atom_site_label_A
_geom_hbond_site_symmetry_A
_geom_hbond_distance_DH
_geom_hbond_distance_HA
_geom_hbond_distance_DA
_geom_hbond_angle_DHA
_geom_hbond_publ_flag
C6 H6 Cl1 4_666 0.95 3.05 3.596(5) 118.1 yes
N1 H1A O2 4_666 0.902(19) 1.89(3) 2.763(6) 162(6) yes
N1 H1B Cl1 1_655 0.92(2) 2.71(5) 3.312(4) 124(5) yes
N1 H1B Cl3 3_655 0.92(2) 2.62(4) 3.404(4) 144(5) yes
N1 H1C Cl2 . 0.924(19) 2.44(3) 3.315(5) 158(6) yes
N1 H1C Cl3 . 0.924(19) 2.75(6) 3.292(4) 119(5) yes
C9 H9B O2 2_545 0.99 2.62 3.319(7) 127.5 yes

loop_
_geom_torsion_atom_site_label_1
_geom_torsion_atom_site_label_2
_geom_torsion_atom_site_label_3
_geom_torsion_atom_site_label_4
_geom_torsion_site_symmetry_1
_geom_torsion_site_symmetry_2
_geom_torsion_site_symmetry_3
_geom_torsion_site_symmetry_4
_geom_torsion
_geom_torsion_publ_flag
C8 O1 C1 C2 . . . . 0.1(8) ?
C8 O1 C1 C7 . . . . -179.6(5) ?
O1 C1 C2 C3 . . . . -179.7(5) ?
C7 C1 C2 C3 . . . . -0.1(9) ?
C1 C2 C3 C4 . . . . 0.6(9) ?
C2 C3 C4 C6 . . . . -0.9(9) ?
C2 C3 C4 C5 . . . . 179.1(5) ?
C3 C4 C5 O2 . . . . -179.3(6) ?
C6 C4 C5 O2 . . . . 0.6(9) ?
C3 C4 C6 C7 . . . . 0.6(9) ?
C5 C4 C6 C7 . . . . -179.4(5) ?
C4 C6 C7 C1 . . . . 0.0(9) ?
O1 C1 C7 C6 . . . . 179.5(5) ?
C2 C1 C7 C6 . . . . -0.2(9) ?

_cod_database_fobs_code 2243850
